data_2022039
loop_
_publ_author_name
'Jha, Kunal Kumar'
'Gruza, Barbara'
'Kumar, Prashant'
'Chodkiewicz, Michal Leszek'
'Dominiak, Paulina Maria'

_publ_section_title
;
 TAAM: a reliable and user friendly tool for hydrogen-atom location using
 routine X-ray diffraction data
;
_journal_issue 3
_journal_name_full 'Acta Crystallographica Section B Structural Science, Crystal Engineering and Materials'
_journal_paper_doi 10.1107/S2052520620002917
_journal_volume 76
_journal_year 2020
_chemical_formula_moiety 'C3 H6 N6 O6'
_chemical_formula_sum 'C3 H6 N6 O6'
_chemical_formula_weight 222.12
_space_group_crystal_system orthorhombic
_space_group_IT_number 61
_space_group_name_Hall '-P 2ac 2ab'
_space_group_name_H-M_alt 'P b c a'
_symmetry_Int_Tables_number 61
_audit_creation_date 2019-09-27
_audit_creation_method
;
Olex2 1.2
(compiled 2018.05.29 svn.r3508 for OlexSys, GUI svn.r5506)
;
_cell_angle_alpha 90
_cell_angle_beta 90
_cell_angle_gamma 90
_cell_formula_units_Z 8
_cell_length_a 11.4425(3)
_cell_length_b 10.6106(3)
_cell_length_c 13.1558(4)
_cell_measurement_temperature 20.0(1)
_cell_volume 1597.27(8)
_computing_molecular_graphics 'Olex2 (Dolomanov et al., 2009)'
_computing_publication_material 'Olex2 (Dolomanov et al., 2009)'
_computing_structure_refinement 'olex2.refine (Bourhis et al., 2015)'
_diffrn_ambient_temperature 20.0(1)
_diffrn_measured_fraction_theta_full 0.5541
_diffrn_measured_fraction_theta_max 0.5541
_diffrn_measurement_device_type 'Rigaku R axis Rapid'
_diffrn_radiation_type 'Mo K\a'
_diffrn_radiation_wavelength 0.71073
_diffrn_reflns_av_R_equivalents 0.0000
_diffrn_reflns_av_unetI/netI 0.0083
_diffrn_reflns_limit_h_max 29
_diffrn_reflns_limit_h_min 0
_diffrn_reflns_limit_k_max 22
_diffrn_reflns_limit_k_min 0
_diffrn_reflns_limit_l_max 33
_diffrn_reflns_limit_l_min 0
_diffrn_reflns_number 7986
_diffrn_reflns_theta_full 66.6416
_diffrn_reflns_theta_max 66.64
_diffrn_reflns_theta_min 3.04
_exptl_absorpt_coefficient_mu 0.176
_exptl_crystal_density_diffrn 1.8472
_exptl_crystal_F_000 912.6433
_refine_diff_density_max 0.4418
_refine_diff_density_min -0.3624
_refine_diff_density_rms 0.0492
_refine_ls_d_res_high 0.3871
_refine_ls_d_res_low 6.6968
_refine_ls_goodness_of_fit_ref 1.0758
_refine_ls_hydrogen_treatment refall
_refine_ls_matrix_type full
_refine_ls_number_constraints 0
_refine_ls_number_parameters 190
_refine_ls_number_reflns 7986
_refine_ls_number_restraints 0
_refine_ls_restrained_S_all 1.0758
_refine_ls_R_factor_all 0.0275
_refine_ls_R_factor_gt 0.0275
_refine_ls_shift/su_max 0.0006
_refine_ls_shift/su_mean 0.0001
_refine_ls_structure_factor_coef Fsqd
_refine_ls_weighting_details 'w=1/[\s^2^(Fo^2^)+(0.0311P)^2^+0.1265P] where P=(Fo^2^+2Fc^2^)/3'
_refine_ls_weighting_scheme calc
_refine_ls_wR_factor_gt 0.0677
_refine_ls_wR_factor_ref 0.0677
_reflns_Friedel_coverage 0.0
_reflns_limit_h_max 29
_reflns_limit_h_min 0
_reflns_limit_k_max 22
_reflns_limit_k_min 0
_reflns_limit_l_max 33
_reflns_limit_l_min 0
_reflns_number_gt 7986
_reflns_number_total 7986
_reflns_threshold_expression I>=2u(I)
_cod_data_source_file 74_TAAM_ANIS_max.cif
_cod_data_source_block 74_TAAM_ANIS_max
_cod_database_code 2022039
_olex2_refinement_description
;
;
_olex2_submission_special_instructions 'No special instructions were received'

loop_
_space_group_symop_id
_space_group_symop_operation_xyz
1 x,y,z
2 x+1/2,-y+1/2,-z
3 -x,y+1/2,-z+1/2
4 -x+1/2,-y,z+1/2
5 -x,-y,-z
6 -x-1/2,y-1/2,z
7 x,-y-1/2,z-1/2
8 x-1/2,y,-z-1/2

loop_
_atom_site_label
_atom_site_type_symbol
_atom_site_fract_x
_atom_site_fract_y
_atom_site_fract_z
_atom_site_U_iso_or_equiv
_atom_site_adp_type
_atom_site_occupancy
_atom_site_refinement_flags_posn
O(1) O 0.56771(2) 0.43414(3) 0.266972(18) 0.01654(4) Uani 1.000000 .
O(2) O 0.59305(2) 0.23679(3) 0.22932(2) 0.01959(5) Uani 1.000000 .
O(3) O 0.46492(3) 0.13431(3) -0.02681(2) 0.02180(5) Uani 1.000000 .
O(4) O 0.35136(3) 0.25396(3) -0.116272(19) 0.02001(5) Uani 1.000000 .
O(5) O 0.31863(3) 0.53245(3) -0.07179(2) 0.02018(5) Uani 1.000000 .
O(6) O 0.43245(2) 0.60362(3) 0.04658(3) 0.02066(5) Uani 1.000000 .
N(1) N 0.43492(2) 0.33569(2) 0.174586(19) 0.01197(3) Uani 1.000000 .
N(2) N 0.318426(19) 0.23509(3) 0.050905(17) 0.01066(3) Uani 1.000000 .
N(3) N 0.29684(2) 0.45944(2) 0.086422(18) 0.01131(3) Uani 1.000000 .
N(4) N 0.53696(2) 0.33527(3) 0.227452(18) 0.01231(3) Uani 1.000000 .
N(5) N 0.38455(2) 0.20814(3) -0.036599(19) 0.01331(4) Uani 1.000000 .
N(6) N 0.35513(2) 0.53494(3) 0.01490(2) 0.01378(4) Uani 1.000000 .
C(1) C 0.35588(3) 0.44349(3) 0.18369(2) 0.01279(4) Uani 1.000000 .
C(2) C 0.37815(3) 0.21652(3) 0.14736(2) 0.01228(4) Uani 1.000000 .
C(3) C 0.24071(2) 0.34486(3) 0.04730(2) 0.01149(4) Uani 1.000000 .
H(1a H 0.2865(7) 0.4231(8) 0.2393(6) 0.034(2) Uani 1.000000 .
H(1b H 0.4038(8) 0.5255(8) 0.2024(8) 0.039(2) Uani 1.000000 .
H(2a H 0.4417(7) 0.1420(7) 0.1429(7) 0.033(2) Uani 1.000000 .
H(2b H 0.3120(7) 0.1941(8) 0.2031(6) 0.0287(19) Uani 1.000000 .
H(3a H 0.2098(8) 0.3606(7) -0.0275(6) 0.0315(19) Uani 1.000000 .
H(3b H 0.1700(7) 0.3244(8) 0.0978(6) 0.0306(19) Uani 1.000000 .

loop_
_atom_site_aniso_label
_atom_site_aniso_U_11
_atom_site_aniso_U_22
_atom_site_aniso_U_33
_atom_site_aniso_U_12
_atom_site_aniso_U_13
_atom_site_aniso_U_23
O(1) 0.01415(7) 0.02109(11) 0.01437(8) -0.00410(7) -0.00426(6) -0.00099(7)
O(2) 0.01453(8) 0.02012(11) 0.02413(11) 0.00265(7) -0.00616(7) 0.00373(9)
O(3) 0.01978(10) 0.02178(12) 0.02384(12) 0.00510(9) 0.00758(8) -0.00312(9)
O(4) 0.02431(11) 0.02614(13) 0.00957(7) -0.00140(9) 0.00344(7) -0.00165(7)
O(5) 0.02522(11) 0.01999(12) 0.01533(8) 0.00309(9) 0.00480(8) 0.00578(8)
O(6) 0.01680(9) 0.01482(11) 0.03036(13) -0.00342(7) 0.00653(8) 0.00045(9)
N(1) 0.01143(7) 0.01131(9) 0.01317(7) -0.00038(6) -0.00384(5) -0.00019(6)
N(2) 0.01063(6) 0.01229(9) 0.00907(6) -0.00097(5) 0.00030(5) -0.00110(6)
N(3) 0.01009(6) 0.01183(9) 0.01202(7) 0.00021(6) -0.00054(5) 0.00103(6)
N(4) 0.01039(6) 0.01611(10) 0.01044(7) -0.00125(6) -0.00218(5) 0.00230(7)
N(5) 0.01346(7) 0.01482(10) 0.01164(7) -0.00203(7) 0.00335(6) -0.00269(7)
N(6) 0.01244(7) 0.01191(10) 0.01701(9) 0.00196(6) 0.00433(6) 0.00260(7)
C(1) 0.01313(8) 0.01276(10) 0.01249(8) 0.00071(7) -0.00208(6) -0.00230(7)
C(2) 0.01480(8) 0.01088(10) 0.01117(8) -0.00144(7) -0.00185(6) 0.00117(7)
C(3) 0.00839(6) 0.01503(11) 0.01106(7) -0.00073(6) -0.00058(5) -0.00032(7)
H(1a 0.032(5) 0.040(5) 0.031(5) 0.012(4) 0.004(4) 0.004(4)
H(1b 0.032(5) 0.018(4) 0.068(7) -0.001(4) -0.010(5) -0.012(4)
H(2a 0.025(5) 0.027(4) 0.047(5) 0.011(4) -0.010(4) 0.002(4)
H(2b 0.036(5) 0.035(5) 0.015(4) -0.010(4) 0.006(3) 0.005(3)
H(3a 0.037(5) 0.034(5) 0.024(4) 0.006(4) 0.001(4) 0.003(4)
H(3b 0.029(5) 0.037(5) 0.026(4) -0.007(4) 0.007(4) -0.009(4)

loop_
_atom_type_symbol
_atom_type_description
_atom_type_scat_dispersion_real
_atom_type_scat_dispersion_imag
_atom_type_scat_source
_atom_type_scat_dispersion_source
C C 0.00347 0.00161 'Clementi & Roetti, C., At. Data Nucl. Data Tables 1974, 14, (177-478); Clementi & Raimondi, J. Chem. Phys., 1963, 38, (2686-2689)' 'Henke, Gullikson and Davis, At. Data and Nucl. Data Tables, 1993, 54, 2'
H H 0.00000 0.00000 'Clementi & Roetti, C., At. Data Nucl. Data Tables 1974, 14, (177-478); Clementi & Raimondi, J. Chem. Phys., 1963, 38, (2686-2689)' 'Henke, Gullikson and Davis, At. Data and Nucl. Data Tables, 1993, 54, 2'
N N 0.00653 0.00323 'Clementi & Roetti, C., At. Data Nucl. Data Tables 1974, 14, (177-478); Clementi & Raimondi, J. Chem. Phys., 1963, 38, (2686-2689)' 'Henke, Gullikson and Davis, At. Data and Nucl. Data Tables, 1993, 54, 2'
O O 0.01158 0.00611 'Clementi & Roetti, C., At. Data Nucl. Data Tables 1974, 14, (177-478); Clementi & Raimondi, J. Chem. Phys., 1963, 38, (2686-2689)' 'Henke, Gullikson and Davis, At. Data and Nucl. Data Tables, 1993, 54, 2'

loop_
_geom_angle_atom_site_label_1
_geom_angle_atom_site_label_2
_geom_angle_atom_site_label_3
_geom_angle
_geom_angle_site_symmetry_1
_geom_angle_site_symmetry_3
_geom_angle_publ_flag
C(1) N(1) N(4) 119.46(2) . . ?
C(2) N(1) N(4) 120.19(2) . . ?
C(2) N(1) C(1) 114.86(2) . . ?
C(2) N(2) N(5) 115.69(2) . . ?
C(3) N(2) N(5) 117.46(2) . . ?
C(3) N(2) C(2) 114.88(2) . . ?
C(1) N(3) N(6) 115.76(2) . . ?
C(3) N(3) N(6) 116.44(2) . . ?
C(3) N(3) C(1) 114.49(2) . . ?
O(2) N(4) O(1) 124.88(3) . . ?
N(1) N(4) O(1) 117.52(3) . . ?
N(1) N(4) O(2) 117.55(3) . . ?
O(4) N(5) O(3) 125.84(3) . . ?
N(2) N(5) O(3) 116.83(3) . . ?
N(2) N(5) O(4) 117.13(3) . . ?
O(6) N(6) O(5) 125.67(3) . . ?
N(3) N(6) O(5) 116.96(3) . . ?
N(3) N(6) O(6) 117.16(3) . . ?
N(3) C(1) N(1) 107.79(2) . . ?
H(1a C(1) N(1) 110.3(4) . . ?
H(1a C(1) N(3) 105.8(4) . . ?
H(1b C(1) N(1) 110.0(5) . . ?
H(1b C(1) N(3) 110.4(5) . . ?
H(1b C(1) H(1a 112.4(7) . . ?
N(2) C(2) N(1) 107.72(2) . . ?
H(2a C(2) N(1) 110.3(4) . . ?
H(2a C(2) N(2) 111.7(5) . . ?
H(2b C(2) N(1) 109.6(4) . . ?
H(2b C(2) N(2) 107.0(4) . . ?
H(2b C(2) H(2a 110.4(6) . . ?
N(3) C(3) N(2) 112.41(2) . . ?
H(3a C(3) N(2) 111.0(4) . . ?
H(3a C(3) N(3) 109.9(4) . . ?
H(3b C(3) N(2) 106.1(5) . . ?
H(3b C(3) N(3) 106.4(4) . . ?
H(3b C(3) H(3a 110.9(6) . . ?

loop_
_geom_bond_atom_site_label_1
_geom_bond_atom_site_label_2
_geom_bond_distance
_geom_bond_site_symmetry_2
_geom_bond_publ_flag
O(1) N(4) 1.2225(4) . ?
O(2) N(4) 1.2266(4) . ?
O(3) N(5) 1.2149(4) . ?
O(4) N(5) 1.2163(4) . ?
O(5) N(6) 1.2148(4) . ?
O(6) N(6) 1.2197(4) . ?
N(1) N(4) 1.3590(3) . ?
N(1) C(1) 1.4631(4) . ?
N(1) C(2) 1.4660(4) . ?
N(2) N(5) 1.4069(3) . ?
N(2) C(2) 1.4547(3) . ?
N(2) C(3) 1.4661(4) . ?
N(3) N(6) 1.4043(4) . ?
N(3) C(1) 1.4568(4) . ?
N(3) C(3) 1.4682(4) . ?
C(1) H(1a 1.101(9) . ?
C(1) H(1b 1.058(8) . ?
C(2) H(2a 1.076(8) . ?
C(2) H(2b 1.080(8) . ?
C(3) H(3a 1.059(8) . ?
C(3) H(3b 1.069(8) . ?
